data_4513629
loop_
_publ_author_name
'Pang, Xue'
'Wang, Hui'
'Wang, Weizhou'
'Jin, Wei Jun'

_publ_section_title
;
 Phosphorescent \p-Hole&#x00B7;&#x00B7;&#x00B7;\p Bonding Cocrystals of
 Pyrene with Halo-perfluorobenzenes (F, Cl, Br, I)
;
_journal_issue 10
_journal_name_full 'Crystal Growth &amp; Design'
_journal_page_first 4938
_journal_paper_doi 10.1021/acs.cgd.5b00844
_journal_volume 15
_journal_year 2015
_chemical_formula_sum 'C22 H10 F6'
_chemical_formula_weight 388.30
_chemical_name_systematic
; 
 ? 
;
_space_group_IT_number 14
_symmetry_cell_setting monoclinic
_symmetry_space_group_name_Hall '-P 2ybc'
_symmetry_space_group_name_H-M 'P 1 21/c 1'
_atom_sites_solution_hydrogens geom
_atom_sites_solution_primary direct
_atom_sites_solution_secondary difmap
_audit_creation_method SHELXL-97
_cell_angle_alpha 90.00
_cell_angle_beta 106.261(3)
_cell_angle_gamma 90.00
_cell_formula_units_Z 2
_cell_length_a 6.8822(13)
_cell_length_b 13.238(2)
_cell_length_c 9.2058(17)
_cell_measurement_reflns_used 1733
_cell_measurement_temperature 110(2)
_cell_measurement_theta_max 27.59
_cell_measurement_theta_min 2.77
_cell_volume 805.2(2)
_computing_cell_refinement 'Bruker SAINT'
_computing_data_collection 'Bruker APEX2'
_computing_data_reduction 'Bruker SAINT'
_computing_molecular_graphics 'Bruker SHELXTL'
_computing_publication_material 'Bruker SHELXTL'
_computing_structure_refinement 'SHELXL-97 (Sheldrick, 2008)'
_computing_structure_solution 'SHELXS-97 (Sheldrick, 2008)'
_diffrn_ambient_temperature 110(2)
_diffrn_measured_fraction_theta_full 0.996
_diffrn_measured_fraction_theta_max 0.996
_diffrn_measurement_device_type 'Bruker APEX-II CCD'
_diffrn_measurement_method '\f and \w scans'
_diffrn_radiation_monochromator graphite
_diffrn_radiation_source 'fine-focus sealed tube'
_diffrn_radiation_type MoK\a
_diffrn_radiation_wavelength 0.71073
_diffrn_reflns_av_R_equivalents 0.0295
_diffrn_reflns_av_sigmaI/netI 0.0318
_diffrn_reflns_limit_h_max 4
_diffrn_reflns_limit_h_min -8
_diffrn_reflns_limit_k_max 16
_diffrn_reflns_limit_k_min -14
_diffrn_reflns_limit_l_max 11
_diffrn_reflns_limit_l_min -11
_diffrn_reflns_number 4170
_diffrn_reflns_theta_full 26.00
_diffrn_reflns_theta_max 26.00
_diffrn_reflns_theta_min 2.77
_exptl_absorpt_coefficient_mu 0.141
_exptl_absorpt_correction_T_max 0.9710
_exptl_absorpt_correction_T_min 0.9457
_exptl_absorpt_correction_type multi-scan
_exptl_absorpt_process_details SADABS
_exptl_crystal_colour Colorless
_exptl_crystal_density_diffrn 1.602
_exptl_crystal_density_method 'not measured'
_exptl_crystal_description Prism
_exptl_crystal_F_000 392
_exptl_crystal_size_max 0.40
_exptl_crystal_size_mid 0.26
_exptl_crystal_size_min 0.21
_refine_diff_density_max 0.240
_refine_diff_density_min -0.194
_refine_diff_density_rms 0.048
_refine_ls_extinction_method none
_refine_ls_goodness_of_fit_ref 1.079
_refine_ls_hydrogen_treatment constr
_refine_ls_matrix_type full
_refine_ls_number_parameters 127
_refine_ls_number_reflns 1580
_refine_ls_number_restraints 0
_refine_ls_restrained_S_all 1.079
_refine_ls_R_factor_all 0.0413
_refine_ls_R_factor_gt 0.0352
_refine_ls_shift/su_max 0.000
_refine_ls_shift/su_mean 0.000
_refine_ls_structure_factor_coef Fsqd
_refine_ls_weighting_details 'calc w=1/[\s^2^(Fo^2^)+(0.0458P)^2^+0.2367P] where P=(Fo^2^+2Fc^2^)/3'
_refine_ls_weighting_scheme calc
_refine_ls_wR_factor_gt 0.0911
_refine_ls_wR_factor_ref 0.0951
_reflns_number_gt 1344
_reflns_number_total 1580
_reflns_threshold_expression >2sigma(I)
_cod_data_source_file cg5b00844_si_001.cif
_cod_data_source_block 1
_cod_depositor_comments
;
The following automatic conversions were performed:

'_symmetry_cell_setting' value 'Monoclinic' changed to 'monoclinic'
according to
/usr/data/users/saulius/crontab/automatic-downloads/rss-feeds/ACS/lib/dictionaries/cif_core.dic
dictionary named 'cif_core.dic' version 2.4.2 from 2011-04-26.

'_exptl_absorpt_correction_type' value 'Multi-scan' changed to
'multi-scan' according to
/usr/data/users/saulius/crontab/automatic-downloads/rss-feeds/ACS/lib/dictionaries/cif_core.dic
dictionary named 'cif_core.dic' version 2.4.2 from 2011-04-26.

Automatic conversion script
Id: cif_fix_values 3271 2015-04-21 07:52:19Z andrius 

 Adding full bibliography for 4513628--4513635.cif.
;
_cod_original_cell_volume 805.1(3)
_cod_original_sg_symbol_H-M P2(1)/c
_cod_database_code 4513629

loop_
_symmetry_equiv_pos_as_xyz
'x, y, z'
'-x, y+1/2, -z+1/2'
'-x, -y, -z'
'x, -y-1/2, z-1/2'

loop_
_atom_site_label
_atom_site_type_symbol
_atom_site_fract_x
_atom_site_fract_y
_atom_site_fract_z
_atom_site_U_iso_or_equiv
_atom_site_adp_type
_atom_site_occupancy
_atom_site_symmetry_multiplicity
_atom_site_calc_flag
_atom_site_refinement_flags
C1 C 0.9219(2) 0.56386(11) 0.37967(16) 0.0205(3) Uani 1 1 d .
C2 C 0.9058(2) 0.46080(12) 0.35866(16) 0.0201(3) Uani 1 1 d .
C3 C 0.9848(2) 0.39673(11) 0.47915(17) 0.0208(3) Uani 1 1 d .
C4 C 0.4763(2) 0.30872(11) 0.47014(17) 0.0213(3) Uani 1 1 d .
H4 H 0.4505 0.2413 0.4345 0.026 Uiso 1 1 calc R
C5 C 0.5770(2) 0.32478(11) 0.61658(18) 0.0212(3) Uani 1 1 d .
H5 H 0.6221 0.2685 0.6812 0.025 Uiso 1 1 calc R
C6 C 0.6175(2) 0.42514(11) 0.67705(16) 0.0186(3) Uani 1 1 d .
C7 C 0.7182(2) 0.44359(12) 0.82928(17) 0.0230(3) Uani 1 1 d .
H7 H 0.7600 0.3885 0.8969 0.028 Uiso 1 1 calc R
C8 C 0.7574(2) 0.54162(13) 0.88207(17) 0.0251(4) Uani 1 1 d .
H8 H 0.8261 0.5530 0.9856 0.030 Uiso 1 1 calc R
C9 C 0.6973(2) 0.62331(12) 0.78553(17) 0.0220(3) Uani 1 1 d .
H9 H 0.7276 0.6900 0.8234 0.026 Uiso 1 1 calc R
C10 C 0.5930(2) 0.60882(11) 0.63349(16) 0.0181(3) Uani 1 1 d .
C11 C 0.5522(2) 0.50852(11) 0.57761(16) 0.0165(3) Uani 1 1 d .
F1 F 0.84667(14) 0.62599(7) 0.26250(10) 0.0294(3) Uani 1 1 d .
F2 F 0.81365(13) 0.42261(7) 0.22216(10) 0.0285(3) Uani 1 1 d .
F3 F 0.97221(14) 0.29658(7) 0.45874(11) 0.0294(3) Uani 1 1 d .

loop_
_atom_site_aniso_label
_atom_site_aniso_U_11
_atom_site_aniso_U_22
_atom_site_aniso_U_33
_atom_site_aniso_U_23
_atom_site_aniso_U_13
_atom_site_aniso_U_12
C1 0.0182(7) 0.0244(8) 0.0207(8) 0.0059(6) 0.0084(6) 0.0042(6)
C2 0.0167(7) 0.0263(8) 0.0182(7) -0.0031(6) 0.0066(6) -0.0014(6)
C3 0.0193(7) 0.0168(7) 0.0297(8) -0.0011(6) 0.0123(6) -0.0003(6)
C4 0.0203(7) 0.0156(7) 0.0301(9) -0.0012(6) 0.0106(6) -0.0004(6)
C5 0.0207(7) 0.0173(7) 0.0271(8) 0.0048(6) 0.0094(6) 0.0016(6)
C6 0.0154(7) 0.0214(8) 0.0209(7) 0.0024(6) 0.0085(6) 0.0005(6)
C7 0.0206(7) 0.0285(8) 0.0209(8) 0.0055(6) 0.0075(6) 0.0026(6)
C8 0.0219(8) 0.0358(9) 0.0174(7) -0.0025(6) 0.0052(6) 0.0002(7)
C9 0.0188(7) 0.0242(8) 0.0244(8) -0.0068(6) 0.0084(6) -0.0010(6)
C10 0.0152(7) 0.0200(8) 0.0215(7) -0.0017(6) 0.0090(6) -0.0003(6)
C11 0.0133(6) 0.0185(7) 0.0201(7) -0.0003(6) 0.0087(6) 0.0001(5)
F1 0.0330(5) 0.0298(5) 0.0258(5) 0.0085(4) 0.0090(4) 0.0074(4)
F2 0.0278(5) 0.0346(6) 0.0222(5) -0.0060(4) 0.0057(4) -0.0029(4)
F3 0.0345(5) 0.0173(5) 0.0388(6) -0.0019(4) 0.0146(4) -0.0009(4)

loop_
_atom_type_symbol
_atom_type_description
_atom_type_scat_dispersion_real
_atom_type_scat_dispersion_imag
_atom_type_scat_source
C C 0.0033 0.0016 'International Tables Vol C Tables 4.2.6.8 and 6.1.1.4'
H H 0.0000 0.0000 'International Tables Vol C Tables 4.2.6.8 and 6.1.1.4'
F F 0.0171 0.0103 'International Tables Vol C Tables 4.2.6.8 and 6.1.1.4'

loop_
_geom_angle_atom_site_label_1
_geom_angle_atom_site_label_2
_geom_angle_atom_site_label_3
_geom_angle
_geom_angle_site_symmetry_1
_geom_angle_site_symmetry_3
F1 C1 C2 119.80(14) . .
F1 C1 C3 119.93(14) . 3_766
C2 C1 C3 120.28(14) . 3_766
F2 C2 C1 120.27(13) . .
F2 C2 C3 119.91(14) . .
C1 C2 C3 119.82(14) . .
F3 C3 C1 120.08(14) . 3_766
F3 C3 C2 120.01(14) . .
C1 C3 C2 119.91(14) 3_766 .
C5 C4 C10 121.65(14) . 3_666
C5 C4 H4 119.2 . .
C10 C4 H4 119.2 3_666 .
C4 C5 C6 121.49(14) . .
C4 C5 H5 119.3 . .
C6 C5 H5 119.3 . .
C7 C6 C11 119.14(13) . .
C7 C6 C5 122.47(13) . .
C11 C6 C5 118.39(13) . .
C8 C7 C6 120.51(14) . .
C8 C7 H7 119.7 . .
C6 C7 H7 119.7 . .
C7 C8 C9 120.78(14) . .
C7 C8 H8 119.6 . .
C9 C8 H8 119.6 . .
C8 C9 C10 120.83(14) . .
C8 C9 H9 119.6 . .
C10 C9 H9 119.6 . .
C9 C10 C11 118.99(13) . .
C9 C10 C4 122.82(14) . 3_666
C11 C10 C4 118.19(13) . 3_666
C10 C11 C6 119.73(13) . .
C10 C11 C11 120.19(16) . 3_666
C6 C11 C11 120.08(16) . 3_666

loop_
_geom_bond_atom_site_label_1
_geom_bond_atom_site_label_2
_geom_bond_distance
_geom_bond_site_symmetry_2
C1 F1 1.3399(16) .
C1 C2 1.378(2) .
C1 C3 1.381(2) 3_766
C2 F2 1.3382(17) .
C2 C3 1.381(2) .
C3 F3 1.3383(17) .
C3 C1 1.381(2) 3_766
C4 C5 1.349(2) .
C4 C10 1.440(2) 3_666
C4 H4 0.9500 .
C5 C6 1.437(2) .
C5 H5 0.9500 .
C6 C7 1.400(2) .
C6 C11 1.424(2) .
C7 C8 1.385(2) .
C7 H7 0.9500 .
C8 C9 1.387(2) .
C8 H8 0.9500 .
C9 C10 1.396(2) .
C9 H9 0.9500 .
C10 C11 1.423(2) .
C10 C4 1.440(2) 3_666
C11 C11 1.426(3) 3_666
